data_7716264
loop_
_publ_author_name
'Saha, Sayan'
'Akhtar, Sohel'
'Pramanik, Subhendu'
'Bala, Sukhen'
'Mondal, Raju'

_publ_section_title
;
 Utilization of a trinuclear Cu-pyrazolate inorganic motif to build
 multifunctional MOFs.
;
_journal_issue 26
_journal_name_full 'Dalton transactions (Cambridge, England : 2003)'
_journal_page_first 11021
_journal_page_last 11037
_journal_paper_doi 10.1039/d4dt00986j
_journal_volume 53
_journal_year 2024
_chemical_formula_sum 'C42 H45 Cu6 N20 O12 S'
_chemical_formula_weight 1435.28
_space_group_crystal_system triclinic
_space_group_IT_number 2
_space_group_name_Hall '-P 1'
_space_group_name_H-M_alt 'P -1'
_atom_sites_solution_hydrogens geom
_audit_creation_method SHELXL-2013
_audit_update_record
;
2024-04-01 deposited with the CCDC.	2024-05-31 downloaded from the CCDC.
;
_cell_angle_alpha 107.464(3)
_cell_angle_beta 102.375(3)
_cell_angle_gamma 96.080(3)
_cell_formula_units_Z 2
_cell_length_a 11.5378(11)
_cell_length_b 15.7422(13)
_cell_length_c 16.9487(16)
_cell_measurement_reflns_used 8282
_cell_measurement_temperature 120(2)
_cell_measurement_theta_max 25.569
_cell_measurement_theta_min 2.451
_cell_volume 2820.0(5)
_computing_cell_refinement 'Bruker APEX-3'
_computing_data_collection 'Bruker APEX-3'
_computing_data_reduction 'Bruker SHELXTL'
_computing_molecular_graphics 'Bruker SHELXTL'
_computing_publication_material 'Bruker SHELXTL'
_computing_structure_refinement 'SHELXL-2016/6 (Sheldrick, 2016)'
_computing_structure_solution 'SHELXT 2014/5 (Sheldrick, 2014)'
_diffrn_ambient_temperature 120(2)
_diffrn_detector_area_resol_mean 8
_diffrn_measured_fraction_theta_full 0.997
_diffrn_measured_fraction_theta_max 0.992
_diffrn_measurement_device_type 'Bruker APEX-2 CCD area detector'
_diffrn_measurement_method '/w scans'
_diffrn_radiation_type MoK\a
_diffrn_radiation_wavelength 0.71073
_diffrn_reflns_av_R_equivalents 0.0636
_diffrn_reflns_av_unetI/netI 0.0845
_diffrn_reflns_Laue_measured_fraction_full 0.997
_diffrn_reflns_Laue_measured_fraction_max 0.992
_diffrn_reflns_limit_h_max 14
_diffrn_reflns_limit_h_min -14
_diffrn_reflns_limit_k_max 16
_diffrn_reflns_limit_k_min -19
_diffrn_reflns_limit_l_max 20
_diffrn_reflns_limit_l_min -20
_diffrn_reflns_number 30557
_diffrn_reflns_point_group_measured_fraction_full 0.997
_diffrn_reflns_point_group_measured_fraction_max 0.992
_diffrn_reflns_theta_full 25.242
_diffrn_reflns_theta_max 26.043
_diffrn_reflns_theta_min 2.451
_diffrn_source 'fine-focus sealed tube'
_exptl_absorpt_coefficient_mu 2.334
_exptl_absorpt_correction_T_max 1.00000000
_exptl_absorpt_correction_T_min 0.84811485
_exptl_absorpt_correction_type multi-scan
_exptl_absorpt_process_details 'SADABS v.2.03 (Bruker, 2001), R(int)=0.1082 before correction'
_exptl_crystal_colour Blue
_exptl_crystal_density_diffrn 1.690
_exptl_crystal_density_meas ?
_exptl_crystal_density_method 'not measured'
_exptl_crystal_description Cube
_exptl_crystal_F_000 1446
_exptl_crystal_size_max 0.28
_exptl_crystal_size_mid 0.26
_exptl_crystal_size_min 0.26
_refine_diff_density_max 1.634
_refine_diff_density_min -1.403
_refine_diff_density_rms 0.192
_refine_ls_extinction_method none
_refine_ls_goodness_of_fit_ref 1.497
_refine_ls_hydrogen_treatment constr
_refine_ls_matrix_type full
_refine_ls_number_parameters 705
_refine_ls_number_reflns 11058
_refine_ls_number_restraints 0
_refine_ls_restrained_S_all 1.497
_refine_ls_R_factor_all 0.1384
_refine_ls_R_factor_gt 0.0838
_refine_ls_shift/su_max 0.002
_refine_ls_shift/su_mean 0.000
_refine_ls_structure_factor_coef Fsqd
_refine_ls_weighting_details 'w=1/[\s^2^(Fo^2^)+(0.1000P)^2^] where P=(Fo^2^+2Fc^2^)/3'
_refine_ls_weighting_scheme calc
_refine_ls_wR_factor_gt 0.2332
_refine_ls_wR_factor_ref 0.2631
_reflns_Friedel_coverage 0.000
_reflns_number_gt 6799
_reflns_number_total 11058
_reflns_threshold_expression 'I > 2\s(I)'
_cod_data_source_file d4dt00986j2.cif
_cod_data_source_block SO3H
_cod_depositor_comments
;
The following automatic conversions were performed:

data item '_exptl_crystal_density_meas' value 'not measured' was
changed to '?' -- the value is perceived as not measured.

Automatic conversion script
Id: cif_fix_values 8170 2020-07-09 18:12:32Z antanas 

 Adding full bibliography for 7716260--7716264.cif.
;
_cod_original_cell_volume 2820.0(4)
_cod_database_code 7716264
_shelx_space_group_comment
;
The symmetry employed for this shelxl refinement is uniquely defined
by the following loop, which should always be used as a source of
symmetry information in preference to the above space-group names.
They are only intended as comments.
;
_shelx_estimated_absorpt_t_min 0.6321
_shelx_estimated_absorpt_t_max 0.7453
_shelxl_version_number 2013-4

loop_
_space_group_symop_operation_xyz
'x, y, z'
'-x, -y, -z'

loop_
_atom_site_label
_atom_site_type_symbol
_atom_site_fract_x
_atom_site_fract_y
_atom_site_fract_z
_atom_site_U_iso_or_equiv
_atom_site_adp_type
_atom_site_occupancy
_atom_site_site_symmetry_order
_atom_site_calc_flag
_atom_site_refinement_flags_posn
_atom_site_refinement_flags_adp
_atom_site_refinement_flags_occupancy
_atom_site_disorder_assembly
_atom_site_disorder_group
Cu1 Cu 0.67661(9) 0.22658(6) 0.45674(6) 0.0282(3) Uani 1 1 d . . . . .
Cu2 Cu 0.81425(9) 0.07742(7) 0.33839(7) 0.0323(3) Uani 1 1 d . . . . .
Cu3 Cu 0.83185(9) 0.28390(7) 0.32720(7) 0.0311(3) Uani 1 1 d . . . . .
Cu4 Cu 0.25452(11) 0.67155(8) 1.04867(8) 0.0453(3) Uani 1 1 d . . . . .
Cu5 Cu 0.32113(11) 0.49560(8) 0.92760(7) 0.0454(3) Uani 1 1 d . . . . .
Cu6 Cu 0.32389(12) 0.50578(8) 1.13054(8) 0.0479(4) Uani 1 1 d . . . . .
S1 S 0.0146(2) 0.24447(14) 0.49080(14) 0.0325(5) Uani 1 1 d . . . . .
O1S O 0.7364(5) 0.1859(3) 0.3526(4) 0.0312(13) Uani 1 1 d . . . . .
O2S O 0.3515(6) 0.5716(4) 1.0502(4) 0.0429(16) Uani 1 1 d . . . . .
O1 O 0.5764(5) 0.2584(4) 0.5393(4) 0.0304(13) Uani 1 1 d . . . . .
O2 O 0.4321(5) 0.2013(4) 0.4177(4) 0.0361(14) Uani 1 1 d . . . . .
O3 O 0.2754(6) 0.4204(5) 0.8056(4) 0.0480(18) Uani 1 1 d . . . . .
O4 O 0.4698(6) 0.4264(5) 0.8066(4) 0.061(2) Uani 1 1 d . . . . .
O5 O -0.0031(5) 0.1497(4) 0.4411(4) 0.0345(14) Uani 1 1 d . . . . .
O6 O -0.0579(5) 0.2640(4) 0.5517(4) 0.0414(15) Uani 1 1 d . . . . .
O7 O 0.0016(5) 0.2998(4) 0.4379(4) 0.0442(16) Uani 1 1 d . . . . .
N1 N 0.6868(6) 0.1101(4) 0.4719(5) 0.0330(17) Uani 1 1 d . . . . .
N2 N 0.7412(6) 0.0485(4) 0.4238(5) 0.0315(16) Uani 1 1 d . . . . .
C1 C 0.6500(8) 0.0747(6) 0.5260(6) 0.036(2) Uani 1 1 d . . . . .
H1A H 0.6088 0.1037 0.5665 0.043 Uiso 1 1 calc R U . . .
C2 C 0.6797(8) -0.0100(6) 0.5154(6) 0.041(2) Uani 1 1 d . . . . .
H2A H 0.6644 -0.0495 0.5462 0.049 Uiso 1 1 calc R U . . .
C3 C 0.7359(8) -0.0241(6) 0.4506(7) 0.045(2) Uani 1 1 d . . . . .
H3A H 0.7667 -0.0771 0.4277 0.054 Uiso 1 1 calc R U . . .
N1A N 0.8613(7) 0.1022(5) 0.2428(5) 0.0409(19) Uani 1 1 d . . . . .
N2A N 0.8740(7) 0.1872(5) 0.2393(5) 0.0380(18) Uani 1 1 d . . . . .
C1A C 0.8909(12) 0.0489(8) 0.1741(7) 0.071(4) Uani 1 1 d . . . . .
H1AA H 0.8890 -0.0144 0.1599 0.086 Uiso 1 1 calc R U . . .
C2A C 0.9243(13) 0.1018(8) 0.1278(7) 0.076(4) Uani 1 1 d . . . . .
H2AA H 0.9484 0.0819 0.0760 0.092 Uiso 1 1 calc R U . . .
C3A C 0.9158(10) 0.1881(8) 0.1712(6) 0.052(3) Uani 1 1 d . . . . .
H3AA H 0.9359 0.2401 0.1560 0.062 Uiso 1 1 calc R U . . .
N1B N 0.7535(6) 0.3712(4) 0.3962(5) 0.0325(16) Uani 1 1 d . . . . .
N2B N 0.6911(6) 0.3479(4) 0.4498(5) 0.0304(16) Uani 1 1 d . . . . .
C1B C 0.7486(8) 0.4591(5) 0.4059(6) 0.037(2) Uani 1 1 d . . . . .
H1BA H 0.7852 0.4929 0.3768 0.045 Uiso 1 1 calc R U . . .
C2B C 0.6836(8) 0.4927(6) 0.4633(6) 0.040(2) Uani 1 1 d . . . . .
H2BA H 0.6667 0.5523 0.4811 0.048 Uiso 1 1 calc R U . . .
C3B C 0.6476(8) 0.4209(6) 0.4899(6) 0.035(2) Uani 1 1 d . . . . .
H3BA H 0.6004 0.4228 0.5298 0.042 Uiso 1 1 calc R U . . .
N1C N 0.9347(6) 0.3865(5) 0.3103(5) 0.0340(17) Uani 1 1 d . . . . .
N2C N 1.0186(7) 0.4423(5) 0.3796(5) 0.0391(18) Uani 1 1 d . . . . .
H2CA H 1.0469 0.4291 0.4262 0.047 Uiso 1 1 calc R U . . .
C1C C 0.9173(8) 0.4297(6) 0.2556(6) 0.040(2) Uani 1 1 d . . . . .
H1CA H 0.8623 0.4058 0.2004 0.048 Uiso 1 1 calc R U . . .
C2C C 0.9897(9) 0.5160(6) 0.2881(7) 0.047(2) Uani 1 1 d . . . . .
H2CB H 0.9940 0.5607 0.2612 0.056 Uiso 1 1 calc R U . . .
C3C C 1.0532(9) 0.5208(6) 0.3684(7) 0.047(3) Uani 1 1 d . . . . .
H3CA H 1.1112 0.5708 0.4087 0.056 Uiso 1 1 calc R U . . .
N1D N 0.8876(7) -0.0339(5) 0.3207(5) 0.0385(18) Uani 1 1 d . . . . .
N2D N 0.9920(7) -0.0345(5) 0.3719(5) 0.0414(19) Uani 1 1 d . . . . .
H2DA H 1.0379 0.0136 0.4127 0.050 Uiso 1 1 calc R U . . .
C1D C 0.8482(9) -0.1219(6) 0.2643(6) 0.046(3) Uani 1 1 d . . . . .
H1DA H 0.7760 -0.1433 0.2193 0.056 Uiso 1 1 calc R U . . .
C2D C 0.9306(10) -0.1719(6) 0.2846(7) 0.053(3) Uani 1 1 d . . . . .
H2DB H 0.9275 -0.2342 0.2556 0.064 Uiso 1 1 calc R U . . .
C3D C 1.0180(10) -0.1178(7) 0.3531(8) 0.055(3) Uani 1 1 d . . . . .
H3DA H 1.0857 -0.1356 0.3827 0.066 Uiso 1 1 calc R U . . .
N1E N 0.3468(8) 0.6073(6) 0.9023(5) 0.049(2) Uani 1 1 d . . . . .
N2E N 0.3136(8) 0.6824(6) 0.9534(5) 0.052(2) Uani 1 1 d . . . . .
C1E C 0.3818(10) 0.6275(9) 0.8406(7) 0.065(3) Uani 1 1 d . . . . .
H1EA H 0.4078 0.5869 0.7968 0.078 Uiso 1 1 calc R U . . .
C2E C 0.3751(11) 0.7187(10) 0.8492(8) 0.070(4) Uani 1 1 d . . . . .
H2EA H 0.3942 0.7511 0.8132 0.084 Uiso 1 1 calc R U . . .
C3E C 0.3347(11) 0.7498(8) 0.9214(7) 0.059(3) Uani 1 1 d . . . . .
H3EA H 0.3231 0.8101 0.9454 0.071 Uiso 1 1 calc R U . . .
N1F N 0.3320(8) 0.3899(6) 0.9631(5) 0.053(2) Uani 1 1 d . . . . .
N2F N 0.3336(8) 0.3941(6) 1.0461(5) 0.051(2) Uani 1 1 d . . . . .
C1F C 0.3374(11) 0.3039(7) 0.9186(8) 0.067(3) Uani 1 1 d . . . . .
H1FA H 0.3375 0.2821 0.8599 0.080 Uiso 1 1 calc R U . . .
C2F C 0.3427(11) 0.2536(8) 0.9722(8) 0.068(3) Uani 1 1 d . . . . .
H2FA H 0.3477 0.1912 0.9581 0.082 Uiso 1 1 calc R U . . .
C3F C 0.3395(9) 0.3114(7) 1.0509(7) 0.051(3) Uani 1 1 d . . . . .
H3FA H 0.3412 0.2950 1.1006 0.061 Uiso 1 1 calc R U . . .
N1G N 0.2636(7) 0.6082(5) 1.1933(5) 0.0391(18) Uani 1 1 d . . . . .
N2G N 0.2186(8) 0.6665(5) 1.1538(5) 0.048(2) Uani 1 1 d . . . . .
C1G C 0.1701(10) 0.7243(7) 1.2099(6) 0.053(3) Uani 1 1 d . . . . .
H1GA H 0.1297 0.7707 1.1987 0.063 Uiso 1 1 calc R U . . .
C2G C 0.1891(9) 0.7047(6) 1.2868(7) 0.051(3) Uani 1 1 d . . . . .
H2GA H 0.1667 0.7351 1.3373 0.062 Uiso 1 1 calc R U . . .
C3G C 0.2463(8) 0.6328(7) 1.2732(6) 0.043(2) Uani 1 1 d . . . . .
H3GA H 0.2710 0.6037 1.3140 0.052 Uiso 1 1 calc R U . . .
N1H N 0.1405(11) 0.7582(7) 1.0394(6) 0.063(3) Uani 1 1 d . . . . .
N2H N 0.0302(12) 0.7356(11) 1.0083(11) 0.119(6) Uani 1 1 d . . . . .
H2HA H -0.0096 0.6817 0.9741 0.143 Uiso 1 1 calc R U . . .
C1H C 0.180(2) 0.8576(13) 1.0816(14) 0.136(7) Uani 1 1 d . . . . .
H1HA H 0.2630 0.8860 1.1001 0.163 Uiso 1 1 calc R U . . .
C2H C 0.090(3) 0.9044(18) 1.0917(17) 0.164(10) Uani 1 1 d . . . . .
H2HB H 0.0901 0.9667 1.1191 0.196 Uiso 1 1 calc R U . . .
C3H C -0.021(2) 0.816(2) 1.0397(16) 0.159(10) Uani 1 1 d . . . . .
H3HA H -0.1043 0.8172 1.0317 0.191 Uiso 1 1 calc R U . . .
N1I N 0.3132(7) 0.4446(6) 1.2185(5) 0.048(2) Uani 1 1 d . . . . .
N2I N 0.2098(8) 0.3932(6) 1.2136(6) 0.059(2) Uani 1 1 d . . . . .
H2IA H 0.1407 0.3880 1.1768 0.070 Uiso 1 1 calc R U . . .
C1I C 0.3962(9) 0.4323(8) 1.2825(6) 0.050(3) Uani 1 1 d . . . . .
H1IA H 0.4789 0.4602 1.3021 0.060 Uiso 1 1 calc R U . . .
C2I C 0.3417(12) 0.3741(9) 1.3136(7) 0.066(3) Uani 1 1 d . . . . .
H2IB H 0.3802 0.3532 1.3578 0.079 Uiso 1 1 calc R U . . .
C3I C 0.2244(12) 0.3504(8) 1.2718(8) 0.065(3) Uani 1 1 d . . . . .
H3IA H 0.1641 0.3115 1.2814 0.078 Uiso 1 1 calc R U . . .
C4 C 0.4670(8) 0.2387(5) 0.4953(6) 0.031(2) Uani 1 1 d . . . . .
C5 C 0.3748(7) 0.2680(5) 0.5448(5) 0.0266(18) Uani 1 1 d . . . . .
C6 C 0.2540(7) 0.2449(5) 0.5024(5) 0.0273(18) Uani 1 1 d . . . . .
H6B H 0.2296 0.2108 0.4430 0.033 Uiso 1 1 calc R U . . .
C7 C 0.1694(7) 0.2708(5) 0.5454(5) 0.0269(18) Uani 1 1 d . . . . .
C8 C 0.2032(8) 0.3226(5) 0.6313(6) 0.034(2) Uani 1 1 d . . . . .
H8A H 0.1434 0.3417 0.6600 0.041 Uiso 1 1 calc R U . . .
C9 C 0.3247(7) 0.3468(5) 0.6758(5) 0.0285(18) Uani 1 1 d . . . . .
C10 C 0.4111(7) 0.3184(5) 0.6319(5) 0.0320(19) Uani 1 1 d . . . . .
H10A H 0.4943 0.3334 0.6615 0.038 Uiso 1 1 calc R U . . .
C11 C 0.3594(6) 0.4031(5) 0.7700(4) 0.0206(16) Uani 1 1 d . . . . .
O1SA O 0.1232(8) 0.5266(10) 0.9447(7) 0.125(5) Uani 1 1 d . . . . .
C1SA C 0.012(2) 0.5240(14) 0.9168(13) 0.130(7) Uiso 1 1 d . . . . .
C2SA C -0.0472(12) 0.5859(11) 0.9243(7) 0.118(8) Uani 1 1 d . . . . .
H2SA H -0.1327 0.5602 0.8964 0.177 Uiso 1 1 calc R U . . .
H2SB H -0.0184 0.6279 0.8971 0.177 Uiso 1 1 calc R U . . .
H2SC H -0.0374 0.6185 0.9851 0.177 Uiso 1 1 calc R U . . .
O1W O 0.5098(14) 0.1411(10) 0.2493(10) 0.172(6) Uiso 1 1 d . . . . .
O1SB O 0.424(2) 0.8028(17) 1.1482(17) 0.283(11) Uiso 1 1 d . . . . .
C1SB C 0.479(2) 0.8217(17) 1.2503(16) 0.178(10) Uiso 1 1 d . . . . .
H1SB H 0.4203 0.8101 1.2822 0.213 Uiso 1 1 calc R U . . .
H1SC H 0.5543 0.7983 1.2657 0.213 Uiso 1 1 calc R U . . .
C2SB C 0.495(2) 0.9072(15) 1.2430(14) 0.158(8) Uiso 1 1 d . . . . .
H2SD H 0.5378 0.9517 1.2988 0.237 Uiso 1 1 calc R U . . .
H2SE H 0.4155 0.9222 1.2237 0.237 Uiso 1 1 calc R U . . .
H2SF H 0.5414 0.9081 1.2013 0.237 Uiso 1 1 calc R U . . .

loop_
_atom_site_aniso_label
_atom_site_aniso_U_11
_atom_site_aniso_U_22
_atom_site_aniso_U_33
_atom_site_aniso_U_23
_atom_site_aniso_U_13
_atom_site_aniso_U_12
Cu1 0.0277(6) 0.0261(5) 0.0345(6) 0.0104(4) 0.0133(5) 0.0087(4)
Cu2 0.0315(6) 0.0272(5) 0.0382(6) 0.0068(5) 0.0129(5) 0.0096(4)
Cu3 0.0285(6) 0.0318(6) 0.0342(6) 0.0106(5) 0.0109(5) 0.0065(4)
Cu4 0.0471(8) 0.0523(7) 0.0396(7) 0.0132(6) 0.0164(6) 0.0178(6)
Cu5 0.0427(7) 0.0552(8) 0.0338(6) 0.0053(6) 0.0125(6) 0.0132(6)
Cu6 0.0586(8) 0.0493(7) 0.0372(7) 0.0095(6) 0.0166(6) 0.0215(6)
S1 0.0303(12) 0.0319(11) 0.0335(12) 0.0096(10) 0.0067(10) 0.0056(9)
O1S 0.033(3) 0.025(3) 0.035(3) 0.006(3) 0.013(3) 0.009(2)
O2S 0.046(4) 0.048(4) 0.032(3) 0.006(3) 0.012(3) 0.012(3)
O1 0.027(3) 0.034(3) 0.037(3) 0.015(3) 0.013(3) 0.013(2)
O2 0.029(3) 0.044(4) 0.028(3) 0.002(3) 0.008(3) 0.004(3)
O3 0.040(4) 0.067(5) 0.026(3) -0.002(3) 0.009(3) 0.017(3)
O4 0.050(5) 0.081(5) 0.040(4) -0.002(4) 0.012(4) 0.019(4)
O5 0.025(3) 0.025(3) 0.040(3) -0.002(3) 0.000(3) 0.004(2)
O6 0.036(4) 0.045(4) 0.043(4) 0.009(3) 0.017(3) 0.011(3)
O7 0.033(4) 0.047(4) 0.053(4) 0.027(3) -0.004(3) 0.007(3)
N1 0.028(4) 0.032(4) 0.040(4) 0.008(3) 0.013(3) 0.010(3)
N2 0.025(4) 0.024(4) 0.047(4) 0.013(3) 0.008(3) 0.008(3)
C1 0.035(5) 0.033(5) 0.045(5) 0.017(4) 0.017(4) 0.004(4)
C2 0.048(6) 0.032(5) 0.055(6) 0.026(5) 0.023(5) 0.007(4)
C3 0.037(5) 0.033(5) 0.067(7) 0.017(5) 0.018(5) 0.006(4)
N1A 0.042(5) 0.037(4) 0.043(5) 0.007(4) 0.014(4) 0.016(4)
N2A 0.034(4) 0.046(5) 0.030(4) 0.009(4) 0.004(3) 0.011(3)
C1A 0.119(11) 0.052(7) 0.062(8) 0.015(6) 0.059(8) 0.031(7)
C2A 0.118(11) 0.073(8) 0.048(7) 0.010(6) 0.050(8) 0.031(8)
C3A 0.065(7) 0.068(7) 0.036(5) 0.026(5) 0.022(5) 0.028(6)
N1B 0.031(4) 0.032(4) 0.041(4) 0.020(3) 0.008(3) 0.010(3)
N2B 0.025(4) 0.027(4) 0.039(4) 0.007(3) 0.012(3) 0.008(3)
C1B 0.043(6) 0.024(4) 0.053(6) 0.019(4) 0.020(5) 0.009(4)
C2B 0.049(6) 0.028(5) 0.044(5) 0.011(4) 0.010(5) 0.019(4)
C3B 0.034(5) 0.032(5) 0.038(5) 0.007(4) 0.010(4) 0.009(4)
N1C 0.024(4) 0.039(4) 0.039(4) 0.013(4) 0.006(3) 0.008(3)
N2C 0.037(4) 0.040(4) 0.042(5) 0.016(4) 0.007(4) 0.014(4)
C1C 0.031(5) 0.051(6) 0.049(6) 0.025(5) 0.018(5) 0.010(4)
C2C 0.042(6) 0.043(6) 0.065(7) 0.023(5) 0.024(6) 0.014(4)
C3C 0.044(6) 0.030(5) 0.061(7) 0.006(5) 0.015(5) 0.003(4)
N1D 0.039(5) 0.033(4) 0.042(4) 0.007(3) 0.013(4) 0.008(3)
N2D 0.040(5) 0.034(4) 0.048(5) 0.010(4) 0.009(4) 0.011(3)
C1D 0.056(6) 0.026(5) 0.045(6) -0.003(4) 0.008(5) 0.011(4)
C2D 0.079(8) 0.023(5) 0.072(8) 0.013(5) 0.046(7) 0.025(5)
C3D 0.054(7) 0.037(6) 0.078(8) 0.020(6) 0.017(6) 0.023(5)
N1E 0.049(5) 0.063(6) 0.038(5) 0.015(4) 0.015(4) 0.011(4)
N2E 0.056(6) 0.051(5) 0.045(5) 0.009(4) 0.014(4) 0.017(4)
C1E 0.061(8) 0.093(9) 0.040(6) 0.014(6) 0.024(6) 0.010(7)
C2E 0.068(8) 0.102(10) 0.067(8) 0.050(8) 0.035(7) 0.031(7)
C3E 0.080(8) 0.069(7) 0.045(6) 0.032(6) 0.024(6) 0.032(6)
N1F 0.056(6) 0.049(5) 0.046(5) 0.004(4) 0.016(4) 0.008(4)
N2F 0.053(5) 0.060(6) 0.038(5) 0.012(4) 0.009(4) 0.022(4)
C1F 0.091(9) 0.039(6) 0.061(8) -0.004(6) 0.026(7) 0.016(6)
C2F 0.086(9) 0.047(7) 0.060(8) -0.002(6) 0.020(7) 0.017(6)
C3F 0.049(6) 0.052(6) 0.047(6) 0.010(5) 0.007(5) 0.021(5)
N1G 0.033(4) 0.046(5) 0.034(4) 0.008(4) 0.008(4) 0.007(3)
N2G 0.059(6) 0.051(5) 0.042(5) 0.017(4) 0.019(4) 0.029(4)
C1G 0.072(8) 0.059(7) 0.046(6) 0.021(5) 0.037(6) 0.035(6)
C2G 0.060(7) 0.037(5) 0.056(7) 0.002(5) 0.030(6) 0.009(5)
C3G 0.037(5) 0.055(6) 0.037(5) 0.011(5) 0.014(4) 0.009(5)
N1H 0.096(8) 0.073(7) 0.042(5) 0.029(5) 0.029(6) 0.054(6)
N2H 0.058(8) 0.154(13) 0.196(16) 0.116(13) 0.043(10) 0.046(8)
C1H 0.149(18) 0.113(15) 0.20(2) 0.082(15) 0.102(17) 0.038(13)
C2H 0.20(3) 0.17(2) 0.20(3) 0.09(2) 0.14(2) 0.11(2)
C3H 0.133(18) 0.23(3) 0.21(2) 0.14(2) 0.108(19) 0.13(2)
N1I 0.038(5) 0.060(5) 0.047(5) 0.015(4) 0.018(4) 0.012(4)
N2I 0.047(6) 0.064(6) 0.063(6) 0.018(5) 0.007(5) 0.024(5)
C1I 0.034(6) 0.077(7) 0.041(6) 0.022(6) 0.009(5) 0.015(5)
C2I 0.076(9) 0.095(9) 0.048(7) 0.038(7) 0.025(7) 0.048(7)
C3I 0.075(9) 0.062(7) 0.071(8) 0.025(7) 0.038(7) 0.018(6)
C4 0.031(5) 0.030(4) 0.042(5) 0.016(4) 0.020(4) 0.011(4)
C5 0.022(4) 0.024(4) 0.042(5) 0.014(4) 0.017(4) 0.010(3)
C6 0.030(5) 0.024(4) 0.031(4) 0.014(4) 0.008(4) 0.007(3)
C7 0.017(4) 0.026(4) 0.041(5) 0.012(4) 0.012(4) 0.005(3)
C8 0.030(5) 0.032(5) 0.039(5) 0.008(4) 0.017(4) 0.006(4)
C9 0.024(4) 0.032(4) 0.031(5) 0.011(4) 0.011(4) 0.008(3)
C10 0.021(4) 0.035(5) 0.036(5) 0.008(4) 0.006(4) 0.004(4)
C11 0.006(4) 0.035(4) 0.009(3) -0.005(3) -0.003(3) 0.003(3)
O1SA 0.046(6) 0.267(15) 0.104(8) 0.121(10) 0.020(5) 0.039(7)
C2SA 0.091(10) 0.197(17) 0.036(6) -0.016(8) -0.016(6) 0.130(12)

loop_
_atom_type_symbol
_atom_type_description
_atom_type_scat_dispersion_real
_atom_type_scat_dispersion_imag
_atom_type_scat_source
C C 0.0033 0.0016 'International Tables Vol C Tables 4.2.6.8 and 6.1.1.4'
H H 0.0000 0.0000 'International Tables Vol C Tables 4.2.6.8 and 6.1.1.4'
Cu Cu 0.3201 1.2651 'International Tables Vol C Tables 4.2.6.8 and 6.1.1.4'
N N 0.0061 0.0033 'International Tables Vol C Tables 4.2.6.8 and 6.1.1.4'
O O 0.0106 0.0060 'International Tables Vol C Tables 4.2.6.8 and 6.1.1.4'
S S 0.1246 0.1234 'International Tables Vol C Tables 4.2.6.8 and 6.1.1.4'

loop_
_geom_angle_atom_site_label_1
_geom_angle_atom_site_label_2
_geom_angle_atom_site_label_3
_geom_angle
_geom_angle_site_symmetry_1
_geom_angle_site_symmetry_3
_geom_angle_publ_flag
N1 Cu1 N2B 171.7(3) . . ?
N1 Cu1 O1S 89.6(3) . . ?
N2B Cu1 O1S 89.4(3) . . ?
N1 Cu1 O1 92.5(3) . . ?
N2B Cu1 O1 90.6(2) . . ?
O1S Cu1 O1 165.5(2) . . ?
N1A Cu2 N2 171.1(3) . . ?
N1A Cu2 O1S 87.2(3) . . ?
N2 Cu2 O1S 89.2(2) . . ?
N1A Cu2 N1D 92.4(3) . . ?
N2 Cu2 N1D 90.9(3) . . ?
O1S Cu2 N1D 178.0(3) . . ?
N1A Cu2 O5 96.4(3) . 1_655 ?
N2 Cu2 O5 92.1(3) . 1_655 ?
O1S Cu2 O5 96.8(2) . 1_655 ?
N1D Cu2 O5 85.2(3) . 1_655 ?
N1B Cu3 N2A 166.9(3) . . ?
N1B Cu3 O1S 88.3(2) . . ?
N2A Cu3 O1S 87.4(3) . . ?
N1B Cu3 N1C 90.1(3) . . ?
N2A Cu3 N1C 95.0(3) . . ?
O1S Cu3 N1C 176.0(3) . . ?
N1B Cu3 O7 96.1(3) . 1_655 ?
N2A Cu3 O7 96.5(3) . 1_655 ?
O1S Cu3 O7 93.5(2) . 1_655 ?
N1C Cu3 O7 83.0(3) . 1_655 ?
N2E Cu4 N2G 171.9(4) . . ?
N2E Cu4 N1H 93.7(4) . . ?
N2G Cu4 N1H 90.6(3) . . ?
N2E Cu4 O2S 87.6(3) . . ?
N2G Cu4 O2S 89.1(3) . . ?
N1H Cu4 O2S 172.9(4) . . ?
N1E Cu5 N1F 167.9(4) . . ?
N1E Cu5 O3 92.9(3) . . ?
N1F Cu5 O3 91.7(3) . . ?
N1E Cu5 O2S 87.5(3) . . ?
N1F Cu5 O2S 88.9(3) . . ?
O3 Cu5 O2S 174.8(3) . . ?
N1G Cu6 N2F 162.3(3) . . ?
N1G Cu6 O2S 88.9(3) . . ?
N2F Cu6 O2S 89.0(3) . . ?
N1G Cu6 N1I 91.4(3) . . ?
N2F Cu6 N1I 92.4(4) . . ?
O2S Cu6 N1I 174.3(3) . . ?
N1G Cu6 O4 94.6(3) . 2_667 ?
N2F Cu6 O4 102.3(3) . 2_667 ?
O2S Cu6 O4 79.7(3) . 2_667 ?
N1I Cu6 O4 94.5(3) . 2_667 ?
O7 S1 O5 111.9(4) . . ?
O7 S1 O6 111.8(4) . . ?
O5 S1 O6 114.0(4) . . ?
O7 S1 C7 105.0(4) . . ?
O5 S1 C7 103.3(4) . . ?
O6 S1 C7 110.0(4) . . ?
Cu1 O1S Cu2 116.3(3) . . ?
Cu1 O1S Cu3 115.5(2) . . ?
Cu2 O1S Cu3 111.5(3) . . ?
Cu5 O2S Cu6 116.1(3) . . ?
Cu5 O2S Cu4 105.0(3) . . ?
Cu6 O2S Cu4 114.9(3) . . ?
C4 O1 Cu1 106.7(5) . . ?
C11 O3 Cu5 117.4(5) . . ?
C11 O4 Cu6 169.8(7) . 2_667 ?
S1 O5 Cu2 120.4(3) . 1_455 ?
S1 O7 Cu3 125.3(4) . 1_455 ?
C1 N1 N2 107.6(7) . . ?
C1 N1 Cu1 130.8(6) . . ?
N2 N1 Cu1 121.6(5) . . ?
C3 N2 N1 107.3(7) . . ?
C3 N2 Cu2 132.3(6) . . ?
N1 N2 Cu2 120.4(5) . . ?
N1 C1 C2 110.7(8) . . ?
N1 C1 H1A 124.7 . . ?
C2 C1 H1A 124.7 . . ?
C3 C2 C1 104.4(8) . . ?
C3 C2 H2A 127.8 . . ?
C1 C2 H2A 127.8 . . ?
N2 C3 C2 110.0(8) . . ?
N2 C3 H3A 125.0 . . ?
C2 C3 H3A 125.0 . . ?
C1A N1A N2A 107.4(8) . . ?
C1A N1A Cu2 132.2(7) . . ?
N2A N1A Cu2 120.4(5) . . ?
C3A N2A N1A 109.1(8) . . ?
C3A N2A Cu3 131.7(7) . . ?
N1A N2A Cu3 119.2(6) . . ?
N1A C1A C2A 108.8(10) . . ?
N1A C1A H1AA 125.6 . . ?
C2A C1A H1AA 125.6 . . ?
C3A C2A C1A 106.2(10) . . ?
C3A C2A H2AA 126.9 . . ?
C1A C2A H2AA 126.9 . . ?
N2A C3A C2A 108.5(10) . . ?
N2A C3A H3AA 125.8 . . ?
C2A C3A H3AA 125.8 . . ?
C1B N1B N2B 106.8(7) . . ?
C1B N1B Cu3 132.2(6) . . ?
N2B N1B Cu3 121.0(5) . . ?
C3B N2B N1B 108.4(7) . . ?
C3B N2B Cu1 131.0(6) . . ?
N1B N2B Cu1 120.6(5) . . ?
N1B C1B C2B 110.7(8) . . ?
N1B C1B H1BA 124.7 . . ?
C2B C1B H1BA 124.7 . . ?
C1B C2B C3B 105.3(7) . . ?
C1B C2B H2BA 127.3 . . ?
C3B C2B H2BA 127.3 . . ?
N2B C3B C2B 108.8(8) . . ?
N2B C3B H3BA 125.6 . . ?
C2B C3B H3BA 125.6 . . ?
C1C N1C N2C 106.3(7) . . ?
C1C N1C Cu3 133.2(6) . . ?
N2C N1C Cu3 116.6(6) . . ?
C3C N2C N1C 110.8(8) . . ?
C3C N2C H2CA 124.6 . . ?
N1C N2C H2CA 124.6 . . ?
N1C C1C C2C 111.5(9) . . ?
N1C C1C H1CA 124.2 . . ?
C2C C1C H1CA 124.2 . . ?
C3C C2C C1C 103.7(9) . . ?
C3C C2C H2CB 128.1 . . ?
C1C C2C H2CB 128.1 . . ?
N2C C3C C2C 107.6(9) . . ?
N2C C3C H3CA 126.2 . . ?
C2C C3C H3CA 126.2 . . ?
N2D N1D C1D 105.7(7) . . ?
N2D N1D Cu2 121.2(6) . . ?
C1D N1D Cu2 132.9(7) . . ?
N1D N2D C3D 110.9(8) . . ?
N1D N2D H2DA 124.6 . . ?
C3D N2D H2DA 124.6 . . ?
C2D C1D N1D 107.9(9) . . ?
C2D C1D H1DA 126.1 . . ?
N1D C1D H1DA 126.1 . . ?
C3D C2D C1D 108.1(9) . . ?
C3D C2D H2DB 126.0 . . ?
C1D C2D H2DB 126.0 . . ?
N2D C3D C2D 107.4(9) . . ?
N2D C3D H3DA 126.3 . . ?
C2D C3D H3DA 126.3 . . ?
C1E N1E N2E 109.2(9) . . ?
C1E N1E Cu5 133.2(8) . . ?
N2E N1E Cu5 117.3(6) . . ?
C3E N2E N1E 106.5(8) . . ?
C3E N2E Cu4 135.1(7) . . ?
N1E N2E Cu4 118.4(7) . . ?
N1E C1E C2E 109.7(10) . . ?
N1E C1E H1EA 125.2 . . ?
C2E C1E H1EA 125.2 . . ?
C3E C2E C1E 104.3(11) . . ?
C3E C2E H2EA 127.9 . . ?
C1E C2E H2EA 127.9 . . ?
N2E C3E C2E 110.3(11) . . ?
N2E C3E H3EA 124.9 . . ?
C2E C3E H3EA 124.9 . . ?
C1F N1F N2F 108.0(9) . . ?
C1F N1F Cu5 130.8(8) . . ?
N2F N1F Cu5 121.2(6) . . ?
C3F N2F N1F 107.5(8) . . ?
C3F N2F Cu6 131.4(7) . . ?
N1F N2F Cu6 121.0(7) . . ?
N1F C1F C2F 108.6(11) . . ?
N1F C1F H1FA 125.7 . . ?
C2F C1F H1FA 125.7 . . ?
C1F C2F C3F 106.5(10) . . ?
C1F C2F H2FA 126.7 . . ?
C3F C2F H2FA 126.7 . . ?
N2F C3F C2F 109.3(10) . . ?
N2F C3F H3FA 125.3 . . ?
C2F C3F H3FA 125.3 . . ?
C3G N1G N2G 108.1(8) . . ?
C3G N1G Cu6 131.4(7) . . ?
N2G N1G Cu6 120.3(6) . . ?
C1G N2G N1G 106.8(8) . . ?
C1G N2G Cu4 130.7(7) . . ?
N1G N2G Cu4 121.3(6) . . ?
N2G C1G C2G 109.4(9) . . ?
N2G C1G H1GA 125.3 . . ?
C2G C1G H1GA 125.3 . . ?
C3G C2G C1G 104.9(9) . . ?
C3G C2G H2GA 127.6 . . ?
C1G C2G H2GA 127.6 . . ?
C2G C3G N1G 110.7(10) . . ?
C2G C3G H3GA 124.7 . . ?
N1G C3G H3GA 124.7 . . ?
N2H N1H C1H 113.1(13) . . ?
N2H N1H Cu4 124.7(10) . . ?
C1H N1H Cu4 121.6(12) . . ?
N1H N2H C3H 106.2(17) . . ?
N1H N2H H2HA 126.9 . . ?
C3H N2H H2HA 126.9 . . ?
C2H C1H N1H 115(2) . . ?
C2H C1H H1HA 122.6 . . ?
N1H C1H H1HA 122.6 . . ?
C1H C2H C3H 95(2) . . ?
C1H C2H H2HB 132.3 . . ?
C3H C2H H2HB 132.3 . . ?
N2H C3H C2H 109.6(16) . . ?
N2H C3H H3HA 125.2 . . ?
C2H C3H H3HA 125.2 . . ?
N2I N1I C1I 104.8(9) . . ?
N2I N1I Cu6 120.9(7) . . ?
C1I N1I Cu6 133.8(7) . . ?
N1I N2I C3I 111.8(10) . . ?
N1I N2I H2IA 124.1 . . ?
C3I N2I H2IA 124.1 . . ?
C2I C1I N1I 108.8(10) . . ?
C2I C1I H1IA 125.6 . . ?
N1I C1I H1IA 125.6 . . ?
C3I C2I C1I 108.9(11) . . ?
C3I C2I H2IB 125.6 . . ?
C1I C2I H2IB 125.6 . . ?
C2I C3I N2I 105.7(11) . . ?
C2I C3I H3IA 127.2 . . ?
N2I C3I H3IA 127.2 . . ?
O2 C4 O1 125.6(8) . . ?
O2 C4 C5 118.6(8) . . ?
O1 C4 C5 115.7(7) . . ?
C6 C5 C10 120.0(7) . . ?
C6 C5 C4 119.1(8) . . ?
C10 C5 C4 120.9(7) . . ?
C7 C6 C5 120.3(8) . . ?
C7 C6 H6B 119.9 . . ?
C5 C6 H6B 119.9 . . ?
C6 C7 C8 120.8(7) . . ?
C6 C7 S1 120.5(6) . . ?
C8 C7 S1 118.5(6) . . ?
C7 C8 C9 120.1(7) . . ?
C7 C8 H8A 120.0 . . ?
C9 C8 H8A 120.0 . . ?
C8 C9 C10 118.9(7) . . ?
C8 C9 C11 119.1(7) . . ?
C10 C9 C11 122.0(7) . . ?
C5 C10 C9 119.9(8) . . ?
C5 C10 H10A 120.1 . . ?
C9 C10 H10A 120.1 . . ?
O4 C11 O3 125.4(7) . . ?
O4 C11 C9 117.0(6) . . ?
O3 C11 C9 117.6(6) . . ?
C2SA C1SA O1SA 130(2) . . ?
C1SA C2SA H2SA 109.5 . . ?
C1SA C2SA H2SB 109.5 . . ?
H2SA C2SA H2SB 109.5 . . ?
C1SA C2SA H2SC 109.5 . . ?
H2SA C2SA H2SC 109.5 . . ?
H2SB C2SA H2SC 109.5 . . ?
C1SB O1SB C2SB 45.8(12) . . ?
C2SB C1SB O1SB 76.3(18) . . ?
C2SB C1SB H1SB 115.8 . . ?
O1SB C1SB H1SB 115.8 . . ?
C2SB C1SB H1SC 115.8 . . ?
O1SB C1SB H1SC 115.8 . . ?
H1SB C1SB H1SC 112.8 . . ?
C1SB C2SB O1SB 57.8(14) . . ?
C1SB C2SB H2SD 109.5 . . ?
O1SB C2SB H2SD 166.9 . . ?
C1SB C2SB H2SE 109.5 . . ?
O1SB C2SB H2SE 79.9 . . ?
H2SD C2SB H2SE 109.5 . . ?
C1SB C2SB H2SF 109.5 . . ?
O1SB C2SB H2SF 74.6 . . ?
H2SD C2SB H2SF 109.5 . . ?
H2SE C2SB H2SF 109.5 . . ?

loop_
_geom_bond_atom_site_label_1
_geom_bond_atom_site_label_2
_geom_bond_distance
_geom_bond_site_symmetry_2
_geom_bond_publ_flag
Cu1 N1 1.938(7) . ?
Cu1 N2B 1.940(7) . ?
Cu1 O1S 1.984(5) . ?
Cu1 O1 1.985(5) . ?
Cu2 N1A 1.945(8) . ?
Cu2 N2 1.962(7) . ?
Cu2 O1S 1.988(5) . ?
Cu2 N1D 1.997(7) . ?
Cu2 O5 2.344(5) 1_655 ?
Cu3 N1B 1.956(7) . ?
Cu3 N2A 1.969(7) . ?
Cu3 O1S 2.005(5) . ?
Cu3 N1C 2.029(7) . ?
Cu3 O7 2.336(6) 1_655 ?
Cu4 N2E 1.927(9) . ?
Cu4 N2G 1.936(8) . ?
Cu4 N1H 2.008(9) . ?
Cu4 O2S 2.029(6) . ?
Cu5 N1E 1.939(9) . ?
Cu5 N1F 1.940(9) . ?
Cu5 O3 1.972(6) . ?
Cu5 O2S 1.995(6) . ?
Cu6 N1G 1.934(7) . ?
Cu6 N2F 1.937(8) . ?
Cu6 O2S 1.998(7) . ?
Cu6 N1I 2.020(9) . ?
Cu6 O4 2.373(8) 2_667 ?
S1 O7 1.423(6) . ?
S1 O5 1.444(6) . ?
S1 O6 1.446(6) . ?
S1 C7 1.768(8) . ?
O1 C4 1.273(10) . ?
O2 C4 1.224(10) . ?
O3 C11 1.260(9) . ?
O4 C11 1.252(9) . ?
O4 Cu6 2.373(7) 2_667 ?
O5 Cu2 2.344(5) 1_455 ?
O7 Cu3 2.336(6) 1_455 ?
N1 C1 1.325(11) . ?
N1 N2 1.368(9) . ?
N2 C3 1.351(11) . ?
C1 C2 1.381(12) . ?
C1 H1A 0.9500 . ?
C2 C3 1.366(13) . ?
C2 H2A 0.9500 . ?
C3 H3A 0.9500 . ?
N1A C1A 1.350(12) . ?
N1A N2A 1.352(10) . ?
N2A C3A 1.346(11) . ?
C1A C2A 1.383(16) . ?
C1A H1AA 0.9500 . ?
C2A C3A 1.363(15) . ?
C2A H2AA 0.9500 . ?
C3A H3AA 0.9500 . ?
N1B C1B 1.354(10) . ?
N1B N2B 1.378(9) . ?
N2B C3B 1.355(10) . ?
C1B C2B 1.370(12) . ?
C1B H1BA 0.9500 . ?
C2B C3B 1.394(12) . ?
C2B H2BA 0.9500 . ?
C3B H3BA 0.9500 . ?
N1C C1C 1.301(11) . ?
N1C N2C 1.343(10) . ?
N2C C3C 1.338(11) . ?
N2C H2CA 0.8800 . ?
C1C C2C 1.400(13) . ?
C1C H1CA 0.9500 . ?
C2C C3C 1.376(14) . ?
C2C H2CB 0.9500 . ?
C3C H3CA 0.9500 . ?
N1D N2D 1.328(10) . ?
N1D C1D 1.388(11) . ?
N2D C3D 1.336(12) . ?
N2D H2DA 0.8800 . ?
C1D C2D 1.349(14) . ?
C1D H1DA 0.9500 . ?
C2D C3D 1.347(15) . ?
C2D H2DB 0.9500 . ?
C3D H3DA 0.9500 . ?
N1E C1E 1.307(13) . ?
N1E N2E 1.384(11) . ?
N2E C3E 1.353(13) . ?
C1E C2E 1.410(17) . ?
C1E H1EA 0.9500 . ?
C2E C3E 1.375(15) . ?
C2E H2EA 0.9500 . ?
C3E H3EA 0.9500 . ?
N1F C1F 1.353(13) . ?
N1F N2F 1.384(11) . ?
N2F C3F 1.336(13) . ?
C1F C2F 1.369(17) . ?
C1F H1FA 0.9500 . ?
C2F C3F 1.382(14) . ?
C2F H2FA 0.9500 . ?
C3F H3FA 0.9500 . ?
N1G C3G 1.357(11) . ?
N1G N2G 1.371(11) . ?
N2G C1G 1.364(11) . ?
C1G C2G 1.406(14) . ?
C1G H1GA 0.9500 . ?
C2G C3G 1.355(13) . ?
C2G H2GA 0.9500 . ?
C3G H3GA 0.9500 . ?
N1H N2H 1.237(15) . ?
N1H C1H 1.49(2) . ?
N2H C3H 1.45(2) . ?
N2H H2HA 0.8800 . ?
C1H C2H 1.35(2) . ?
C1H H1HA 0.9500 . ?
C2H C3H 1.66(3) . ?
C2H H2HB 0.9500 . ?
C3H H3HA 0.9500 . ?
N1I N2I 1.341(12) . ?
N1I C1I 1.360(13) . ?
N2I C3I 1.344(14) . ?
N2I H2IA 0.8800 . ?
C1I C2I 1.351(16) . ?
C1I H1IA 0.9500 . ?
C2I C3I 1.340(16) . ?
C2I H2IB 0.9500 . ?
C3I H3IA 0.9500 . ?
C4 C5 1.517(11) . ?
C5 C6 1.377(11) . ?
C5 C10 1.396(12) . ?
C6 C7 1.364(10) . ?
C6 H6B 0.9500 . ?
C7 C8 1.384(12) . ?
C8 C9 1.393(12) . ?
C8 H8A 0.9500 . ?
C9 C10 1.399(11) . ?
C9 C11 1.516(10) . ?
C10 H10A 0.9500 . ?
O1SA C1SA 1.26(2) . ?
C1SA C2SA 1.24(2) . ?
C2SA H2SA 0.9800 . ?
C2SA H2SB 0.9800 . ?
C2SA H2SC 0.9800 . ?
O1SB C1SB 1.63(3) . ?
O1SB C2SB 1.88(3) . ?
C1SB C2SB 1.38(3) . ?
C1SB H1SB 0.9900 . ?
C1SB H1SC 0.9900 . ?
C2SB H2SD 0.9800 . ?
C2SB H2SE 0.9800 . ?
C2SB H2SF 0.9800 . ?
